data_2202064
loop_
_publ_author_name
'Tsonko Kolev'
'Rosica Petrova'

_publ_section_title
;
 Zwitterionic 2-guanidinium-1-aminocarboxylate monohydrate
;
_journal_issue 4
_journal_name_full 'Acta Crystallographica Section E'
_journal_page_first o447
_journal_page_last o449
_journal_paper_doi 10.1107/S1600536803004203
_journal_volume 59
_journal_year 2003
_chemical_formula_iupac 'C2 H6 N4 O2, H2 O'
_chemical_formula_moiety 'C2 H6 N4 O2, H2 O'
_chemical_formula_sum 'C2 H8 N4 O3'
_chemical_formula_weight 136.12
_chemical_name_systematic
;
betaine of aminoguanidine monohydrate
;
_space_group_IT_number 14
_symmetry_cell_setting monoclinic
_symmetry_space_group_name_Hall '-P 2ybc'
_symmetry_space_group_name_H-M 'P 1 21/c 1'
_atom_sites_solution_hydrogens geom
_atom_sites_solution_primary direct
_atom_sites_solution_secondary difmap
_audit_creation_method SHELXL-97
_cell_angle_alpha 90.00
_cell_angle_beta 93.073(7)
_cell_angle_gamma 90.00
_cell_formula_units_Z 4
_cell_length_a 9.1929(8)
_cell_length_b 4.8380(5)
_cell_length_c 13.2467(11)
_cell_measurement_reflns_used 22
_cell_measurement_temperature 293(2)
_cell_measurement_theta_max 21.89
_cell_measurement_theta_min 20.00
_cell_volume 588.30(9)
_computing_cell_refinement 'CAD-4 Software'
_computing_data_collection 'CAD-4 Software (Enraf-Nonius, 1989)'
_computing_data_reduction 'DATARED (P. Vasilev, unpublished)'
_computing_molecular_graphics 'ORTEPII (Johnson, 1976)'
_computing_structure_refinement 'SHELXL97 (Sheldrick, 1997)'
_computing_structure_solution 'SHELXS97 (Sheldrick, 1990)'
_diffrn_ambient_temperature 293(2)
_diffrn_measured_fraction_theta_full 0.902
_diffrn_measured_fraction_theta_max 0.902
_diffrn_measurement_device_type 'Enraf-Nonius CAD-4'
_diffrn_measurement_method \w--2\q
_diffrn_radiation_monochromator graphite
_diffrn_radiation_source 'fine-focus sealed tube'
_diffrn_radiation_type 'Mo K\a'
_diffrn_radiation_wavelength 0.71065
_diffrn_reflns_av_R_equivalents 0.0287
_diffrn_reflns_av_sigmaI/netI 0.0308
_diffrn_reflns_limit_h_max 12
_diffrn_reflns_limit_h_min 0
_diffrn_reflns_limit_k_max 6
_diffrn_reflns_limit_k_min -6
_diffrn_reflns_limit_l_max 18
_diffrn_reflns_limit_l_min -18
_diffrn_reflns_number 3408
_diffrn_reflns_theta_full 29.90
_diffrn_reflns_theta_max 29.90
_diffrn_reflns_theta_min 2.21
_diffrn_standards_decay_% 0.98
_diffrn_standards_interval_count 500
_diffrn_standards_interval_time 120
_diffrn_standards_number 3
_exptl_absorpt_coefficient_mu 0.139
_exptl_absorpt_correction_type none
_exptl_crystal_colour colorless
_exptl_crystal_density_diffrn 1.537
_exptl_crystal_density_meas ?
_exptl_crystal_density_method 'not measured'
_exptl_crystal_description plate
_exptl_crystal_F_000 288
_exptl_crystal_size_max 0.264
_exptl_crystal_size_mid 0.264
_exptl_crystal_size_min 0.132
_refine_diff_density_max 0.209
_refine_diff_density_min -0.321
_refine_ls_goodness_of_fit_ref 1.006
_refine_ls_hydrogen_treatment refall
_refine_ls_matrix_type full
_refine_ls_number_parameters 114
_refine_ls_number_reflns 1708
_refine_ls_number_restraints 0
_refine_ls_restrained_S_all 1.006
_refine_ls_R_factor_all 0.0627
_refine_ls_R_factor_gt 0.0399
_refine_ls_shift/su_max 0.001
_refine_ls_shift/su_mean 0.000
_refine_ls_structure_factor_coef Fsqd
_refine_ls_weighting_details 'calc w = 1/[\s^2^(Fo^2^)+(0.0625P)^2^+0.0484P] where P = (Fo^2^+2Fc^2^)/3'
_refine_ls_weighting_scheme calc
_refine_ls_wR_factor_gt 0.1041
_refine_ls_wR_factor_ref 0.1154
_reflns_number_gt 1230
_reflns_number_total 1708
_reflns_threshold_expression I>2\s(I)
_cod_data_source_file na6205.cif
_cod_data_source_block I
_cod_depositor_comments
;
The following automatic conversions were performed:
'_symmetry_cell_setting' value 'Monoclinic' changed to 'monoclinic'
according to '/home/saulius/struct/CIF-dictionaries/cif_core.dic'
dictionary named 'cif_core.dic' version 2.4.1 from 2010-06-29.

Automatic conversion script
Id: cif_fix_enum 1527 2010-12-29 10:47:43Z saulius 

The following automatic conversions were performed:

'_symmetry_cell_setting' value 'Monoclinic' changed to 'monoclinic'
according to /home/saulius/struct/CIF-dictionaries/cif_core.dic
dictionary named 'cif_core.dic' version 2.4.1 from 2010-06-29.

Automatic conversion script
Id: cif_fix_values 1715 2011-07-08 13:25:40Z adriana 

The following automatic conversions were performed:

'_exptl_crystal_density_meas' value 'not measured' was changed to '?'
- the value is perceived as not measured.

Automatic conversion script
Id: cif_fix_values 3008 2015-01-20 13:52:24Z robertas 
;
_cod_original_sg_symbol_H-M 'P 21/c'
_cod_database_code 2202064
_cod_database_fobs_code 2202064

loop_
_symmetry_equiv_pos_as_xyz
'x, y, z'
'-x, y+1/2, -z+1/2'
'-x, -y, -z'
'x, -y-1/2, z-1/2'

loop_
_atom_site_label
_atom_site_fract_x
_atom_site_fract_y
_atom_site_fract_z
_atom_site_U_iso_or_equiv
_atom_site_adp_type
_atom_site_calc_flag
_atom_site_refinement_flags
_atom_site_occupancy
_atom_site_disorder_assembly
_atom_site_disorder_group
_atom_site_type_symbol
O1 0.91386(10) 0.0148(2) 0.84477(7) 0.0344(2) Uani d . 1 . . O
O2 0.69999(10) -0.1364(2) 0.77694(7) 0.0357(3) Uani d . 1 . . O
N1 0.84970(12) 0.1234(3) 0.68527(8) 0.0328(3) Uani d . 1 . . N
N2 0.74819(12) 0.1392(2) 0.60465(8) 0.0313(3) Uani d . 1 . . N
C2 0.76125(13) -0.0251(2) 0.52446(9) 0.0260(3) Uani d . 1 . . C
N3 0.66894(13) 0.0084(3) 0.44530(9) 0.0348(3) Uani d . 1 . . N
N4 0.86175(13) -0.2191(3) 0.52504(9) 0.0334(3) Uani d . 1 . . N
C1 0.81807(13) -0.0048(3) 0.77411(9) 0.0263(3) Uani d . 1 . . C
O 0.45668(11) 0.4313(2) 0.36741(8) 0.0369(3) Uani d . 1 . . O
H11 0.9232(19) 0.233(4) 0.6871(12) 0.040(4) Uiso d . 1 . . H
H31 0.6018(18) 0.137(4) 0.4419(12) 0.040(4) Uiso d . 1 . . H
H32 0.6793(19) -0.107(4) 0.3876(14) 0.050(5) Uiso d . 1 . . H
H21 0.679(2) 0.265(4) 0.6026(13) 0.048(5) Uiso d . 1 . . H
H1 0.531(2) 0.485(4) 0.3316(14) 0.058(6) Uiso d . 1 . . H
H2 0.401(2) 0.324(5) 0.3164(15) 0.062(6) Uiso d . 1 . . H
H41 0.8751(18) -0.323(4) 0.4674(14) 0.045(5) Uiso d . 1 . . H
H42 0.926(2) -0.247(4) 0.5787(13) 0.047(5) Uiso d . 1 . . H

loop_
_atom_site_aniso_label
_atom_site_aniso_U_11
_atom_site_aniso_U_22
_atom_site_aniso_U_33
_atom_site_aniso_U_12
_atom_site_aniso_U_13
_atom_site_aniso_U_23
O1 0.0311(5) 0.0441(6) 0.0272(5) -0.0031(4) -0.0056(4) -0.0013(4)
O2 0.0282(5) 0.0453(6) 0.0332(5) -0.0086(4) -0.0007(4) 0.0010(4)
N1 0.0294(5) 0.0408(6) 0.0275(5) -0.0092(5) -0.0052(4) 0.0033(4)
N2 0.0327(5) 0.0334(6) 0.0272(5) 0.0053(5) -0.0051(4) -0.0008(4)
C2 0.0246(5) 0.0273(6) 0.0259(5) -0.0025(4) 0.0001(4) 0.0046(4)
N3 0.0353(6) 0.0392(6) 0.0291(6) 0.0082(5) -0.0069(5) -0.0002(5)
N4 0.0319(6) 0.0376(6) 0.0301(5) 0.0089(5) -0.0033(4) -0.0006(5)
C1 0.0239(5) 0.0284(6) 0.0265(6) 0.0015(4) 0.0011(4) -0.0029(4)
O 0.0334(5) 0.0378(5) 0.0394(5) -0.0024(4) 0.0005(4) -0.0043(4)

loop_
_atom_type_symbol
_atom_type_description
_atom_type_scat_dispersion_real
_atom_type_scat_dispersion_imag
_atom_type_scat_source
C C 0.0033 0.0016 'International Tables Vol C Tables 4.2.6.8 and 6.1.1.4'
N N 0.0061 0.0033 'International Tables Vol C Tables 4.2.6.8 and 6.1.1.4'
O O 0.0106 0.0060 'International Tables Vol C Tables 4.2.6.8 and 6.1.1.4'
H H 0.0000 0.0000 'International Tables Vol C Tables 4.2.6.8 and 6.1.1.4'

loop_
_geom_angle_atom_site_label_1
_geom_angle_atom_site_label_2
_geom_angle_atom_site_label_3
_geom_angle
C1 N1 N2 121.42(11)
C1 N1 H11 117.2(11)
N2 N1 H11 119.0(11)
C2 N2 N1 119.69(11)
C2 N2 H21 118.9(11)
N1 N2 H21 121.2(11)
N4 C2 N3 120.78(12)
N4 C2 N2 120.79(11)
N3 C2 N2 118.41(12)
C2 N3 H31 123.2(10)
C2 N3 H32 118.4(10)
H31 N3 H32 118.2(15)
C2 N4 H41 120.4(11)
C2 N4 H42 122.5(11)
H41 N4 H42 116.9(15)
O1 C1 O2 125.98(12)
O1 C1 N1 115.62(11)
O2 C1 N1 118.36(11)
H1 O H2 100.4(16)

loop_
_geom_bond_atom_site_label_1
_geom_bond_atom_site_label_2
_geom_bond_site_symmetry_2
_geom_bond_distance
_geom_bond_publ_flag
O1 C1 . 1.2538(15) ?
O2 C1 . 1.2607(15) ?
N1 C1 . 1.3751(17) ?
N1 N2 . 1.3822(15) ?
N1 H11 . 0.859(18) ?
N2 C2 . 1.3373(16) ?
N2 H21 . 0.879(19) ?
C2 N4 . 1.3167(16) ?
C2 N3 . 1.3231(16) ?
N3 H31 . 0.876(18) ?
N3 H32 . 0.954(19) ?
N4 H41 . 0.928(19) ?
N4 H42 . 0.911(19) ?
O H1 . 0.89(2) ?
O H2 . 0.98(2) ?

loop_
_geom_hbond_atom_site_label_D
_geom_hbond_atom_site_label_H
_geom_hbond_atom_site_label_A
_geom_hbond_site_symmetry_A
_geom_hbond_distance_DH
_geom_hbond_distance_HA
_geom_hbond_distance_DA
_geom_hbond_angle_DHA
N1 H11 O1 2_756 0.850(10) 2.08(2) 2.926(2) 166(2)
N3 H31 O . 0.870(10) 2.15(2) 2.974(2) 155.0(10)
N3 H32 O2 4 0.950(10) 1.94(2) 2.892(2) 176(2)
N2 H21 O 3_666 0.89(2) 1.98(2) 2.842(2) 166(2)
O H1 O2 4_565 0.89(2) 1.89(2) 2.777(2) 170(2)
O H2 O2 3_656 0.98(2) 1.75(2) 2.7330(10) 179(2)
N4 H41 O1 4 0.93(2) 1.92(2) 2.846(2) 175(2)
N4 H42 O1 2_746 0.91(2) 2.09(2) 2.916(2) 151(2)

loop_
_geom_torsion_atom_site_label_1
_geom_torsion_atom_site_label_2
_geom_torsion_atom_site_label_3
_geom_torsion_atom_site_label_4
_geom_torsion
C2 N1 N2 C1 104.50(15)
N1 N2 C1 N3 -120.61(18)
N2 C1 N3 N4 122.43(14)

loop_
_cod_related_entry_id
_cod_related_entry_database
_cod_related_entry_code
1 ChemSpider 30654692
